data_7009797
loop_
_publ_author_name
'Bashall, Alan'
'Hopkins, Alexander D.'
'Mays, Martin J.'
'McPartlin, Mary'
'Wood, Jody A.'
'Woods, Anthony D.'
'Wright, Dominic S.'

_publ_section_title
;
 Addition of the [(tBuP)3As]&#x2212; anion to the cyclopentadienyl ring
 of [(C5H5)M(CO)3Cl] (M&#x2005;=&#x2005;Mo, W)
;
_journal_issue 12
_journal_name_full 'Journal of the Chemical Society, Dalton Transactions'
_journal_page_first 1825
_journal_paper_doi 10.1039/b003687k
_journal_year 2000
_chemical_formula_sum 'C20 H31 As Cl Mo O3 P3'
_chemical_formula_weight 618.67
_chemical_name_systematic
; 
 ? 
;
_space_group_IT_number 14
_symmetry_cell_setting monoclinic
_symmetry_space_group_name_Hall '-P 2ybc'
_symmetry_space_group_name_H-M 'P 1 21/c 1'
_atom_sites_solution_hydrogens geom
_atom_sites_solution_primary direct
_atom_sites_solution_secondary difmap
_audit_creation_method SHELXL-97
_cell_angle_alpha 90.00
_cell_angle_beta 91.000(13)
_cell_angle_gamma 90.00
_cell_formula_units_Z 4
_cell_length_a 16.308(2)
_cell_length_b 16.303(4)
_cell_length_c 10.132(2)
_cell_measurement_temperature 223(2)
_cell_volume 2693.4(9)
_computing_cell_refinement 'BRUKERS XSCANS'
_computing_data_collection 'BRUKERS XSCANS'
_computing_data_reduction 'BRUKERS XSCANS'
_computing_molecular_graphics 'BRUKERS SHELXTL'
_computing_publication_material 'BRUKERS SHELXTL'
_computing_structure_refinement 'SHELXL-97 (Sheldrick, 1997)'
_computing_structure_solution 'SHELXS-97 (Sheldrick, 1990)'
_diffrn_ambient_temperature 223(2)
_diffrn_measured_fraction_theta_full 0.999
_diffrn_measured_fraction_theta_max 0.999
_diffrn_measurement_device_type 'BRUKERS P4'
_diffrn_measurement_method theta/2theta
_diffrn_radiation_monochromator graphite
_diffrn_radiation_source 'fine-focus sealed tube'
_diffrn_radiation_type MoK\a
_diffrn_radiation_wavelength 0.71073
_diffrn_reflns_av_R_equivalents 0.0576
_diffrn_reflns_av_sigmaI/netI 0.0677
_diffrn_reflns_limit_h_max 17
_diffrn_reflns_limit_h_min -17
_diffrn_reflns_limit_k_max 17
_diffrn_reflns_limit_k_min -17
_diffrn_reflns_limit_l_max 11
_diffrn_reflns_limit_l_min -11
_diffrn_reflns_number 7944
_diffrn_reflns_theta_full 23.00
_diffrn_reflns_theta_max 23.00
_diffrn_reflns_theta_min 1.77
_diffrn_standards_decay_% 0.2
_diffrn_standards_interval_count 97
_diffrn_standards_number 3
_exptl_absorpt_coefficient_mu 2.001
_exptl_absorpt_correction_T_max 1.0000
_exptl_absorpt_correction_T_min 0.8045
_exptl_absorpt_correction_type psi-scan
_exptl_crystal_colour orange
_exptl_crystal_density_diffrn 1.526
_exptl_crystal_density_method 'not measured'
_exptl_crystal_F_000 1248
_exptl_crystal_size_max 0.42
_exptl_crystal_size_mid 0.34
_exptl_crystal_size_min 0.28
_refine_diff_density_max 0.490
_refine_diff_density_min -0.532
_refine_diff_density_rms 0.098
_refine_ls_extinction_method none
_refine_ls_goodness_of_fit_ref 1.031
_refine_ls_hydrogen_treatment mixed
_refine_ls_matrix_type full
_refine_ls_number_parameters 286
_refine_ls_number_reflns 3738
_refine_ls_number_restraints 6
_refine_ls_restrained_S_all 1.031
_refine_ls_R_factor_all 0.0555
_refine_ls_R_factor_gt 0.0301
_refine_ls_shift/su_max 6.391
_refine_ls_shift/su_mean 0.359
_refine_ls_structure_factor_coef Fsqd
_refine_ls_weighting_details 'calc w=1/[\s^2^(Fo^2^)+(0.0280P)^2^+0.2339P] where P=(Fo^2^+2Fc^2^)/3'
_refine_ls_weighting_scheme calc
_refine_ls_wR_factor_gt 0.0635
_refine_ls_wR_factor_ref 0.0732
_reflns_number_gt 2703
_reflns_number_total 3738
_reflns_threshold_expression >2sigma(I)
_cod_data_source_file b003687k.txt
_cod_data_source_block mz410
_cod_depositor_comments
;
The following automatic conversions were performed:

'_exptl_absorpt_correction_type' tag value 'psi-scans' was replaced
with 'psi-scan' value.

Automatic conversion script
Id: cif_fix_values 1646 2011-03-28 12:23:43Z adriana 
;
_cod_original_cell_volume 2693.5(10)
_cod_original_sg_symbol_H-M P2(1)/c
_cod_database_code 7009797

loop_
_symmetry_equiv_pos_as_xyz
'x, y, z'
'-x, y+1/2, -z+1/2'
'-x, -y, -z'
'x, -y-1/2, z-1/2'

loop_
_atom_site_label
_atom_site_type_symbol
_atom_site_fract_x
_atom_site_fract_y
_atom_site_fract_z
_atom_site_U_iso_or_equiv
_atom_site_adp_type
_atom_site_occupancy
_atom_site_symmetry_multiplicity
_atom_site_calc_flag
_atom_site_refinement_flags
_atom_site_disorder_assembly
_atom_site_disorder_group
Mo1 Mo 0.02631(2) 0.85454(3) 0.71822(4) 0.03066(13) Uani 1 1 d . A .
C11 C 0.1159(3) 0.9182(3) 0.8750(4) 0.0273(11) Uani 1 1 d . . .
C12 C 0.0499(3) 0.8784(3) 0.9411(5) 0.0329(12) Uani 1 1 d D . .
C13 C -0.0237(3) 0.9190(3) 0.9002(5) 0.0382(12) Uani 1 1 d D . .
C14 C -0.0036(3) 0.9798(3) 0.8100(5) 0.0412(13) Uani 1 1 d D . .
C15 C 0.0822(3) 0.9796(3) 0.7949(5) 0.0356(12) Uani 1 1 d D . .
C16 C -0.0775(3) 0.8685(4) 0.6189(7) 0.075(2) Uani 1 1 d . . .
O16 O -0.1292(6) 0.8896(6) 0.5411(9) 0.067(3) Uiso 0.50 1 d P A 1
O16' O -0.1467(5) 0.8608(6) 0.5811(10) 0.066(3) Uiso 0.50 1 d P A 2
C17 C -0.0273(3) 0.7449(4) 0.7392(6) 0.0578(16) Uani 1 1 d . . .
O17 O -0.0572(3) 0.6827(3) 0.7551(5) 0.0947(17) Uani 1 1 d . A .
C18 C 0.0671(4) 0.8765(4) 0.5344(6) 0.0620(17) Uani 1 1 d . . .
O18 O 0.0897(3) 0.8928(3) 0.4339(5) 0.1048(18) Uani 1 1 d . A .
As1 As 0.23201(3) 0.89084(3) 0.91107(5) 0.02797(14) Uani 1 1 d . . .
P2 P 0.29309(7) 0.95310(7) 0.72694(12) 0.0306(3) Uani 1 1 d . . .
C2 C 0.3769(3) 0.8782(3) 0.6790(5) 0.0364(12) Uani 1 1 d . . .
C21 C 0.3378(3) 0.8135(3) 0.5883(6) 0.0649(18) Uani 1 1 d . . .
H21A H 0.3805 0.7799 0.5504 0.097 Uiso 1 1 calc R . .
H21B H 0.3069 0.8405 0.5182 0.097 Uiso 1 1 calc R . .
H21C H 0.3014 0.7792 0.6389 0.097 Uiso 1 1 calc R . .
C22 C 0.4209(3) 0.8372(3) 0.7952(5) 0.0584(16) Uani 1 1 d . . .
H22A H 0.3829 0.8019 0.8410 0.088 Uiso 1 1 calc R . .
H22B H 0.4417 0.8789 0.8554 0.088 Uiso 1 1 calc R . .
H22C H 0.4663 0.8047 0.7632 0.088 Uiso 1 1 calc R . .
C23 C 0.4387(3) 0.9281(3) 0.6001(5) 0.0493(14) Uani 1 1 d . . .
H23A H 0.4643 0.9688 0.6570 0.074 Uiso 1 1 calc R . .
H23B H 0.4105 0.9553 0.5272 0.074 Uiso 1 1 calc R . .
H23C H 0.4804 0.8918 0.5659 0.074 Uiso 1 1 calc R . .
P3 P 0.36027(7) 1.03452(7) 0.86841(12) 0.0303(3) Uani 1 1 d . . .
C3 C 0.3449(3) 1.1412(3) 0.7980(5) 0.0386(12) Uani 1 1 d . . .
C31 C 0.2580(3) 1.1614(3) 0.7551(6) 0.0580(16) Uani 1 1 d . . .
H31A H 0.2561 1.2165 0.7191 0.087 Uiso 1 1 calc R . .
H31B H 0.2223 1.1581 0.8306 0.087 Uiso 1 1 calc R . .
H31C H 0.2397 1.1226 0.6882 0.087 Uiso 1 1 calc R . .
C32 C 0.3735(4) 1.2000(3) 0.9079(6) 0.0655(17) Uani 1 1 d . . .
H32A H 0.3752 1.2555 0.8736 0.098 Uiso 1 1 calc R . .
H32B H 0.4277 1.1841 0.9391 0.098 Uiso 1 1 calc R . .
H32C H 0.3355 1.1975 0.9804 0.098 Uiso 1 1 calc R . .
C33 C 0.4021(3) 1.1488(3) 0.6809(5) 0.0563(15) Uani 1 1 d . . .
H33A H 0.3851 1.1107 0.6123 0.085 Uiso 1 1 calc R . .
H33B H 0.4578 1.1363 0.7093 0.085 Uiso 1 1 calc R . .
H33C H 0.3998 1.2044 0.6466 0.085 Uiso 1 1 calc R . .
P4 P 0.25815(7) 1.02001(7) 1.00856(12) 0.0297(3) Uani 1 1 d . . .
C4 C 0.3086(3) 0.9941(3) 1.1722(4) 0.0316(11) Uani 1 1 d . . .
C41 C 0.2400(3) 0.9617(3) 1.2582(5) 0.0489(14) Uani 1 1 d . . .
H41A H 0.2610 0.9529 1.3473 0.073 Uiso 1 1 calc R . .
H41B H 0.2198 0.9102 1.2223 0.073 Uiso 1 1 calc R . .
H41C H 0.1957 1.0013 1.2598 0.073 Uiso 1 1 calc R . .
C42 C 0.3412(3) 1.0750(3) 1.2295(5) 0.0555(15) Uani 1 1 d . . .
H42A H 0.2974 1.1153 1.2296 0.083 Uiso 1 1 calc R . .
H42B H 0.3857 1.0948 1.1759 0.083 Uiso 1 1 calc R . .
H42C H 0.3610 1.0661 1.3192 0.083 Uiso 1 1 calc R . .
C43 C 0.3779(3) 0.9318(3) 1.1661(5) 0.0481(14) Uani 1 1 d . . .
H43A H 0.3992 0.9214 1.2545 0.072 Uiso 1 1 calc R . .
H43B H 0.4213 0.9532 1.1117 0.072 Uiso 1 1 calc R . .
H43C H 0.3573 0.8810 1.1282 0.072 Uiso 1 1 calc R . .
Cl1 Cl 0.14160(7) 0.75510(9) 0.70053(15) 0.0612(4) Uani 1 1 d . . .
H12 H 0.059(4) 0.838(3) 0.999(4) 0.10(2) Uiso 1 1 d D . .
H13 H -0.0721(18) 0.907(3) 0.930(4) 0.029(13) Uiso 1 1 d D . .
H14 H -0.035(2) 1.015(2) 0.769(4) 0.048(16) Uiso 1 1 d D . .
H15 H 0.110(2) 1.011(2) 0.742(3) 0.013(12) Uiso 1 1 d D . .

loop_
_atom_site_aniso_label
_atom_site_aniso_U_11
_atom_site_aniso_U_22
_atom_site_aniso_U_33
_atom_site_aniso_U_23
_atom_site_aniso_U_13
_atom_site_aniso_U_12
Mo1 0.0268(2) 0.0345(3) 0.0306(2) -0.0055(2) -0.00239(18) -0.00130(19)
C11 0.032(2) 0.025(3) 0.025(2) -0.008(2) -0.004(2) 0.001(2)
C12 0.032(3) 0.043(3) 0.024(3) -0.007(2) 0.003(2) -0.002(2)
C13 0.021(3) 0.052(3) 0.042(3) -0.013(3) 0.003(2) -0.003(2)
C14 0.035(3) 0.038(3) 0.051(4) -0.007(3) -0.009(3) 0.008(2)
C15 0.038(3) 0.032(3) 0.038(3) 0.001(3) -0.003(2) -0.003(2)
C16 0.046(4) 0.098(5) 0.080(5) -0.042(4) -0.034(3) 0.019(3)
C17 0.040(3) 0.052(4) 0.082(4) -0.018(4) 0.002(3) -0.015(3)
O17 0.069(3) 0.066(3) 0.150(5) -0.013(3) 0.015(3) -0.031(3)
C18 0.086(5) 0.059(4) 0.041(4) -0.001(3) 0.005(3) -0.009(3)
O18 0.149(5) 0.114(4) 0.053(3) 0.013(3) 0.024(3) -0.018(4)
As1 0.0242(2) 0.0291(3) 0.0306(3) -0.0001(2) -0.0011(2) -0.0008(2)
P2 0.0302(6) 0.0327(7) 0.0289(7) 0.0013(6) 0.0008(6) -0.0001(5)
C2 0.033(3) 0.035(3) 0.041(3) 0.002(2) 0.015(2) 0.002(2)
C21 0.064(4) 0.050(4) 0.081(5) -0.026(3) 0.023(3) -0.007(3)
C22 0.051(3) 0.061(4) 0.064(4) 0.014(3) 0.018(3) 0.025(3)
C23 0.040(3) 0.055(3) 0.053(4) -0.009(3) 0.019(3) 0.000(3)
P3 0.0269(6) 0.0294(7) 0.0345(7) 0.0033(6) -0.0025(6) -0.0013(5)
C3 0.047(3) 0.030(3) 0.038(3) 0.004(3) -0.004(2) -0.004(2)
C31 0.057(3) 0.038(3) 0.079(4) 0.019(3) -0.008(3) 0.008(3)
C32 0.093(5) 0.036(3) 0.067(4) 0.002(3) -0.017(4) -0.008(3)
C33 0.062(4) 0.052(3) 0.055(4) 0.023(3) 0.003(3) -0.007(3)
P4 0.0264(6) 0.0312(7) 0.0316(7) -0.0033(6) -0.0028(5) -0.0012(5)
C4 0.031(2) 0.038(3) 0.026(3) -0.006(2) -0.002(2) -0.003(2)
C41 0.043(3) 0.066(4) 0.037(3) 0.001(3) 0.002(3) -0.005(3)
C42 0.064(4) 0.059(4) 0.044(3) -0.004(3) -0.012(3) -0.015(3)
C43 0.041(3) 0.063(4) 0.040(3) 0.001(3) -0.012(3) 0.010(3)
Cl1 0.0445(7) 0.0548(9) 0.0840(11) -0.0226(9) -0.0033(7) 0.0066(7)

loop_
_atom_type_symbol
_atom_type_description
_atom_type_scat_dispersion_real
_atom_type_scat_dispersion_imag
_atom_type_scat_source
C C 0.0033 0.0016 'International Tables Vol C Tables 4.2.6.8 and 6.1.1.4'
H H 0.0000 0.0000 'International Tables Vol C Tables 4.2.6.8 and 6.1.1.4'
As As 0.0499 2.0058 'International Tables Vol C Tables 4.2.6.8 and 6.1.1.4'
Cl Cl 0.1484 0.1585 'International Tables Vol C Tables 4.2.6.8 and 6.1.1.4'
Mo Mo -1.6832 0.6857 'International Tables Vol C Tables 4.2.6.8 and 6.1.1.4'
O O 0.0106 0.0060 'International Tables Vol C Tables 4.2.6.8 and 6.1.1.4'
P P 0.1023 0.0942 'International Tables Vol C Tables 4.2.6.8 and 6.1.1.4'

loop_
_geom_angle_atom_site_label_1
_geom_angle_atom_site_label_2
_geom_angle_atom_site_label_3
_geom_angle
_geom_angle_site_symmetry_1
_geom_angle_site_symmetry_3
_geom_angle_publ_flag
C16 Mo1 C17 77.5(3) . . ?
C16 Mo1 C18 78.6(3) . . ?
C17 Mo1 C18 114.1(2) . . ?
C16 Mo1 C13 92.5(2) . . ?
C17 Mo1 C13 99.3(2) . . ?
C18 Mo1 C13 142.2(2) . . ?
C16 Mo1 C14 85.3(2) . . ?
C17 Mo1 C14 130.8(2) . . ?
C18 Mo1 C14 106.9(2) . . ?
C13 Mo1 C14 35.35(18) . . ?
C16 Mo1 C12 127.3(2) . . ?
C17 Mo1 C12 96.4(2) . . ?
C18 Mo1 C12 144.8(2) . . ?
C13 Mo1 C12 36.08(16) . . ?
C14 Mo1 C12 59.32(18) . . ?
C16 Mo1 C15 113.1(2) . . ?
C17 Mo1 C15 154.6(2) . . ?
C18 Mo1 C15 91.1(2) . . ?
C13 Mo1 C15 58.54(18) . . ?
C14 Mo1 C15 35.21(16) . . ?
C12 Mo1 C15 58.49(17) . . ?
C16 Mo1 C11 143.6(2) . . ?
C17 Mo1 C11 125.6(2) . . ?
C18 Mo1 C11 109.3(2) . . ?
C13 Mo1 C11 58.93(15) . . ?
C14 Mo1 C11 58.32(16) . . ?
C12 Mo1 C11 35.50(15) . . ?
C15 Mo1 C11 34.28(15) . . ?
C16 Mo1 Cl1 133.00(17) . . ?
C17 Mo1 Cl1 76.02(15) . . ?
C18 Mo1 Cl1 77.78(18) . . ?
C13 Mo1 Cl1 129.60(13) . . ?
C14 Mo1 Cl1 140.59(13) . . ?
C12 Mo1 Cl1 93.82(12) . . ?
C15 Mo1 Cl1 107.36(12) . . ?
C11 Mo1 Cl1 82.89(11) . . ?
C15 C11 C12 107.8(4) . . ?
C15 C11 As1 129.5(3) . . ?
C12 C11 As1 122.5(3) . . ?
C15 C11 Mo1 72.1(3) . . ?
C12 C11 Mo1 70.0(2) . . ?
As1 C11 Mo1 127.0(2) . . ?
C13 C12 C11 106.8(4) . . ?
C13 C12 Mo1 70.7(3) . . ?
C11 C12 Mo1 74.5(3) . . ?
C13 C12 H12 131(4) . . ?
C11 C12 H12 122(4) . . ?
Mo1 C12 H12 122(4) . . ?
C14 C13 C12 108.4(4) . . ?
C14 C13 Mo1 72.9(3) . . ?
C12 C13 Mo1 73.2(3) . . ?
C14 C13 H13 127(3) . . ?
C12 C13 H13 124(3) . . ?
Mo1 C13 H13 121(3) . . ?
C13 C14 C15 108.3(4) . . ?
C13 C14 Mo1 71.8(3) . . ?
C15 C14 Mo1 74.7(3) . . ?
C13 C14 H14 129(3) . . ?
C15 C14 H14 122(3) . . ?
Mo1 C14 H14 121(3) . . ?
C11 C15 C14 108.7(4) . . ?
C11 C15 Mo1 73.6(3) . . ?
C14 C15 Mo1 70.1(3) . . ?
C11 C15 H15 125(3) . . ?
C14 C15 H15 126(3) . . ?
Mo1 C15 H15 120(3) . . ?
O16' C16 O16 33.4(6) . . ?
O16' C16 Mo1 162.5(8) . . ?
O16 C16 Mo1 164.1(8) . . ?
O17 C17 Mo1 177.9(6) . . ?
O18 C18 Mo1 176.5(6) . . ?
C11 As1 P2 99.98(14) . . ?
C11 As1 P4 92.39(12) . . ?
P2 As1 P4 82.62(5) . . ?
C2 P2 P3 101.49(16) . . ?
C2 P2 As1 103.93(15) . . ?
P3 P2 As1 87.54(6) . . ?
C22 C2 C21 110.3(4) . . ?
C22 C2 C23 109.4(4) . . ?
C21 C2 C23 108.8(4) . . ?
C22 C2 P2 114.6(3) . . ?
C21 C2 P2 107.6(3) . . ?
C23 C2 P2 105.9(3) . . ?
C2 C21 H21A 109.5 . . ?
C2 C21 H21B 109.6 . . ?
H21A C21 H21B 109.5 . . ?
C2 C21 H21C 109.3 . . ?
H21A C21 H21C 109.5 . . ?
H21B C21 H21C 109.5 . . ?
C2 C22 H22A 109.5 . . ?
C2 C22 H22B 109.5 . . ?
H22A C22 H22B 109.5 . . ?
C2 C22 H22C 109.4 . . ?
H22A C22 H22C 109.5 . . ?
H22B C22 H22C 109.5 . . ?
C2 C23 H23A 109.5 . . ?
C2 C23 H23B 109.4 . . ?
H23A C23 H23B 109.5 . . ?
C2 C23 H23C 109.5 . . ?
H23A C23 H23C 109.5 . . ?
H23B C23 H23C 109.5 . . ?
C3 P3 P4 104.06(16) . . ?
C3 P3 P2 104.14(16) . . ?
P4 P3 P2 88.98(6) . . ?
C31 C3 C32 110.1(4) . . ?
C31 C3 C33 110.0(4) . . ?
C32 C3 C33 109.3(4) . . ?
C31 C3 P3 115.2(3) . . ?
C32 C3 P3 105.3(3) . . ?
C33 C3 P3 106.8(3) . . ?
C3 C31 H31A 109.4 . . ?
C3 C31 H31B 109.5 . . ?
H31A C31 H31B 109.5 . . ?
C3 C31 H31C 109.5 . . ?
H31A C31 H31C 109.5 . . ?
H31B C31 H31C 109.5 . . ?
C3 C32 H32A 109.4 . . ?
C3 C32 H32B 109.4 . . ?
H32A C32 H32B 109.5 . . ?
C3 C32 H32C 109.6 . . ?
H32A C32 H32C 109.5 . . ?
H32B C32 H32C 109.5 . . ?
C3 C33 H33A 109.4 . . ?
C3 C33 H33B 109.6 . . ?
H33A C33 H33B 109.5 . . ?
C3 C33 H33C 109.5 . . ?
H33A C33 H33C 109.5 . . ?
H33B C33 H33C 109.5 . . ?
C4 P4 P3 105.41(14) . . ?
C4 P4 As1 103.95(15) . . ?
P3 P4 As1 87.67(5) . . ?
C43 C4 C41 110.1(4) . . ?
C43 C4 C42 109.7(4) . . ?
C41 C4 C42 109.6(4) . . ?
C43 C4 P4 115.2(3) . . ?
C41 C4 P4 105.5(3) . . ?
C42 C4 P4 106.5(3) . . ?
C4 C41 H41A 109.4 . . ?
C4 C41 H41B 109.6 . . ?
H41A C41 H41B 109.5 . . ?
C4 C41 H41C 109.5 . . ?
H41A C41 H41C 109.5 . . ?
H41B C41 H41C 109.5 . . ?
C4 C42 H42A 109.5 . . ?
C4 C42 H42B 109.4 . . ?
H42A C42 H42B 109.5 . . ?
C4 C42 H42C 109.5 . . ?
H42A C42 H42C 109.5 . . ?
H42B C42 H42C 109.5 . . ?
C4 C43 H43A 109.5 . . ?
C4 C43 H43B 109.4 . . ?
H43A C43 H43B 109.5 . . ?
C4 C43 H43C 109.5 . . ?
H43A C43 H43C 109.5 . . ?
H43B C43 H43C 109.5 . . ?

loop_
_geom_bond_atom_site_label_1
_geom_bond_atom_site_label_2
_geom_bond_distance
_geom_bond_site_symmetry_2
_geom_bond_publ_flag
Mo1 C16 1.968(5) . ?
Mo1 C17 2.003(6) . ?
Mo1 C18 2.021(6) . ?
Mo1 C13 2.285(5) . ?
Mo1 C14 2.300(5) . ?
Mo1 C12 2.318(5) . ?
Mo1 C15 2.359(5) . ?
Mo1 C11 2.378(4) . ?
Mo1 Cl1 2.4914(14) . ?
C11 C15 1.396(6) . ?
C11 C12 1.433(6) . ?
C11 As1 1.973(4) . ?
C12 C13 1.426(6) . ?
C12 H12 0.89(3) . ?
C13 C14 1.392(7) . ?
C13 H13 0.87(3) . ?
C14 C15 1.410(6) . ?
C14 H14 0.87(3) . ?
C15 H15 0.87(3) . ?
C16 O16' 1.191(10) . ?
C16 O16 1.194(10) . ?
C17 O17 1.137(6) . ?
C18 O18 1.121(6) . ?
As1 P2 2.3598(13) . ?
As1 P4 2.3617(14) . ?
P2 C2 1.902(4) . ?
P2 P3 2.2276(17) . ?
C2 C22 1.523(7) . ?
C2 C21 1.530(7) . ?
C2 C23 1.531(6) . ?
C21 H21A 0.9700 . ?
C21 H21B 0.9700 . ?
C21 H21C 0.9700 . ?
C22 H22A 0.9700 . ?
C22 H22B 0.9700 . ?
C22 H22C 0.9700 . ?
C23 H23A 0.9700 . ?
C23 H23B 0.9700 . ?
C23 H23C 0.9700 . ?
P3 C3 1.895(5) . ?
P3 P4 2.2200(17) . ?
C3 C31 1.512(7) . ?
C3 C32 1.535(7) . ?
C3 C33 1.527(7) . ?
C31 H31A 0.9700 . ?
C31 H31B 0.9700 . ?
C31 H31C 0.9700 . ?
C32 H32A 0.9700 . ?
C32 H32B 0.9700 . ?
C32 H32C 0.9700 . ?
C33 H33A 0.9700 . ?
C33 H33B 0.9700 . ?
C33 H33C 0.9700 . ?
P4 C4 1.886(5) . ?
C4 C43 1.522(6) . ?
C4 C41 1.524(6) . ?
C4 C42 1.532(6) . ?
C41 H41A 0.9700 . ?
C41 H41B 0.9700 . ?
C41 H41C 0.9700 . ?
C42 H42A 0.9700 . ?
C42 H42B 0.9700 . ?
C42 H42C 0.9700 . ?
C43 H43A 0.9700 . ?
C43 H43B 0.9700 . ?
C43 H43C 0.9700 . ?
